data_7059818
loop_
_publ_author_name
'Chang, Wen-Wen'
'Yang, Hua'
'Tian, Hai-Quan'
'Li, Da-Cheng'
'Dou, Jian-Min'

_publ_section_title
;
 3d--4f Metallacrown complexes with a new sandwich core: synthesis,
 structures and single molecule magnet behavior
;
_journal_issue 33
_journal_name_full 'New Journal of Chemistry'
_journal_page_first 14145
_journal_page_last 14150
_journal_paper_doi 10.1039/D0NJ00292E
_journal_volume 44
_journal_year 2020
_chemical_formula_sum 'C33 H120 Cl3 Cu8 Er N16 O43'
_chemical_formula_weight 2211.37
_space_group_crystal_system monoclinic
_space_group_IT_number 4
_space_group_name_Hall 'P 2yb'
_space_group_name_H-M_alt 'P 1 21 1'
_atom_sites_solution_hydrogens mixed
_audit_block_doi 10.5517/ccdc.csd.cc25g03s
_audit_creation_method SHELXL-2018/3
_audit_update_record
;
2020-06-23 deposited with the CCDC.	2020-07-20 downloaded from the CCDC.
;
_cell_angle_alpha 90
_cell_angle_beta 95.408(6)
_cell_angle_gamma 90
_cell_formula_units_Z 2
_cell_length_a 11.3758(8)
_cell_length_b 20.6667(11)
_cell_length_c 18.5033(10)
_cell_measurement_reflns_used 5403
_cell_measurement_temperature 132(4)
_cell_measurement_theta_max 70.1950
_cell_measurement_theta_min 4.2580
_cell_volume 4330.8(5)
_computing_data_collection 'Bruker FRAMBO'
_computing_molecular_graphics 'Bruker SHELXTL'
_computing_publication_material 'Bruker SHELXTL'
_computing_structure_refinement 'SHELXL-2018/3 (Sheldrick, 2018)'
_computing_structure_solution 'Bruker SHELXTL'
_diffrn_ambient_temperature 132(4)
_diffrn_detector 'CCD plate'
_diffrn_detector_area_resol_mean 8.1281
_diffrn_detector_type Eos
_diffrn_measured_fraction_theta_full 0.998
_diffrn_measured_fraction_theta_max 0.998
_diffrn_measurement_device_type 'Xcalibur, Eos, Gemini'
_diffrn_radiation_type CuK\a
_diffrn_radiation_wavelength 1.54178
_diffrn_reflns_av_R_equivalents 0.0564
_diffrn_reflns_av_unetI/netI 0.0962
_diffrn_reflns_Laue_measured_fraction_full 0.998
_diffrn_reflns_Laue_measured_fraction_max 0.998
_diffrn_reflns_limit_h_max 13
_diffrn_reflns_limit_h_min -11
_diffrn_reflns_limit_k_max 24
_diffrn_reflns_limit_k_min -24
_diffrn_reflns_limit_l_max 21
_diffrn_reflns_limit_l_min -16
_diffrn_reflns_number 16768
_diffrn_reflns_point_group_measured_fraction_full 0.799
_diffrn_reflns_point_group_measured_fraction_max 0.799
_diffrn_reflns_theta_full 66.041
_diffrn_reflns_theta_max 66.041
_diffrn_reflns_theta_min 3.214
_exptl_absorpt_coefficient_mu 5.452
_exptl_absorpt_correction_T_max 0.5607
_exptl_absorpt_correction_T_min 0.3669
_exptl_absorpt_correction_type multi-scan
_exptl_absorpt_process_details sadabs
_exptl_crystal_colour black
_exptl_crystal_density_diffrn 1.696
_exptl_crystal_description block
_exptl_crystal_F_000 2250
_exptl_crystal_size_max 0.230
_exptl_crystal_size_mid 0.200
_exptl_crystal_size_min 0.120
_refine_diff_density_max 3.611
_refine_diff_density_min -2.212
_refine_diff_density_rms 0.322
_refine_ls_abs_structure_details
;
 Flack x determined using 2327 quotients [(I+)-(I-)]/[(I+)+(I-)]
 (Parsons, Flack and Wagner, Acta Cryst. B69 (2013) 249-259).
;
_refine_ls_abs_structure_Flack 0.04(2)
_refine_ls_extinction_method none
_refine_ls_goodness_of_fit_ref 1.280
_refine_ls_hydrogen_treatment constr
_refine_ls_matrix_type full
_refine_ls_number_parameters 963
_refine_ls_number_reflns 12071
_refine_ls_number_restraints 2605
_refine_ls_restrained_S_all 1.200
_refine_ls_R_factor_all 0.1326
_refine_ls_R_factor_gt 0.1126
_refine_ls_shift/su_max 0.015
_refine_ls_shift/su_mean 0.000
_refine_ls_structure_factor_coef Fsqd
_refine_ls_weighting_details 'w=1/[\s^2^(Fo^2^)+(0.2000P)^2^] where P=(Fo^2^+2Fc^2^)/3'
_refine_ls_weighting_scheme calc
_refine_ls_wR_factor_gt 0.3232
_refine_ls_wR_factor_ref 0.3464
_reflns_Friedel_coverage 0.554
_reflns_Friedel_fraction_full 0.588
_reflns_Friedel_fraction_max 0.588
_reflns_number_gt 9142
_reflns_number_total 12071
_reflns_threshold_expression 'I > 2\s(I)'
_cod_data_source_file d0nj00292e2.cif
_cod_data_source_block 1_sq
_cod_depositor_comments
;Adding full bibliography for 7059818--7059819.cif.

 Adding full bibliography for 7059818--7059819.cif.
;
_cod_original_cell_volume 4330.8(4)
_cod_original_sg_symbol_H-M 'P 21'
_cod_database_code 7059818
_shelx_shelxl_version_number 2018/3
_shelx_space_group_comment
;
The symmetry employed for this shelxl refinement is uniquely defined
by the following loop, which should always be used as a source of
symmetry information in preference to the above space-group names.
They are only intended as comments.
;
_shelx_estimated_absorpt_t_min 0.367
_shelx_estimated_absorpt_t_max 0.561

loop_
_space_group_symop_operation_xyz
'x, y, z'
'-x, y+1/2, -z'

loop_
_atom_site_label
_atom_site_type_symbol
_atom_site_fract_x
_atom_site_fract_y
_atom_site_fract_z
_atom_site_U_iso_or_equiv
_atom_site_adp_type
_atom_site_occupancy
_atom_site_site_symmetry_order
_atom_site_calc_flag
_atom_site_refinement_flags_posn
_atom_site_refinement_flags_adp
_atom_site_refinement_flags_occupancy
_atom_site_disorder_assembly
_atom_site_disorder_group
Cl3 Cl 0.2519(9) 0.3059(7) 0.2504(5) 0.069(2) Uani 1 1 d D U . . .
Cu1 Cu 0.0177(4) 0.9263(2) 0.1997(2) 0.0314(9) Uani 1 1 d . U . . .
Cu2 Cu -0.0082(3) 0.7065(2) 0.1744(2) 0.0307(9) Uani 1 1 d . U . . .
Cu3 Cu 0.2143(4) 0.6807(2) 0.3912(2) 0.0321(9) Uani 1 1 d . U . . .
Cu4 Cu 0.2379(4) 0.9003(2) 0.4186(2) 0.0316(9) Uani 1 1 d . U . . .
Cu5 Cu 0.3013(4) 0.9440(2) 0.1343(2) 0.0337(9) Uani 1 1 d . U . . .
Cu6 Cu 0.5133(3) 0.8800(2) 0.3441(2) 0.0328(9) Uani 1 1 d . U . . .
Cu7 Cu 0.4589(4) 0.6681(2) 0.2766(2) 0.0346(9) Uani 1 1 d . U . . .
Cu8 Cu 0.2381(4) 0.7322(2) 0.0690(2) 0.0347(9) Uani 1 1 d . U . . .
Er1 Er 0.24729(13) 0.80438(9) 0.25124(7) 0.0267(4) Uani 1 1 d . U . . .
Cl1 Cl 0.9545(7) 0.6032(4) 0.9505(4) 0.0318(17) Uani 0.856(13) 1 d . U P A 1
Cl2 Cl 0.5438(7) 0.0069(4) 0.5524(4) 0.0345(18) Uani 0.875(14) 1 d . U P B 1
Cl1' Cl 0.995(5) 0.557(3) 0.998(3) 0.0318(17) Uani 0.144(13) 1 d . U P A 2
Cl2' Cl 0.494(5) 0.056(3) 0.502(3) 0.0345(18) Uani 0.125(14) 1 d . U P B 2
N1 N 0.165(2) 0.9403(12) 0.3291(12) 0.034(3) Uani 1 1 d . U . . .
N2 N 0.262(2) 0.9856(11) 0.4651(12) 0.032(4) Uani 1 1 d . U . . .
H2A H 0.203999 0.991552 0.493546 0.038 Uiso 1 1 calc R U . . .
H2B H 0.329076 0.983886 0.493906 0.038 Uiso 1 1 calc R U . . .
N3 N -0.007(2) 0.8395(12) 0.1588(12) 0.032(3) Uani 1 1 d . U . . .
N4 N -0.080(2) 0.9703(12) 0.1176(12) 0.034(4) Uani 1 1 d . U . . .
H4A H -0.147027 0.983084 0.133798 0.041 Uiso 1 1 calc R U . . .
H4B H -0.041208 1.005735 0.105792 0.041 Uiso 1 1 calc R U . . .
N5 N 0.098(2) 0.6714(12) 0.2545(12) 0.034(3) Uani 1 1 d . U . . .
N6 N -0.063(2) 0.6195(12) 0.1359(13) 0.037(4) Uani 1 1 d . U . . .
H6A H -0.135416 0.612418 0.148916 0.044 Uiso 1 1 calc R U . . .
H6B H -0.068415 0.620893 0.087663 0.044 Uiso 1 1 calc R U . . .
N7 N 0.262(2) 0.7664(12) 0.4216(12) 0.032(3) Uani 1 1 d . U . . .
N8 N 0.292(2) 0.6357(12) 0.4814(11) 0.033(4) Uani 1 1 d . U . . .
H8A H 0.236717 0.625053 0.510150 0.040 Uiso 1 1 calc R U . . .
H8B H 0.325853 0.599271 0.468057 0.040 Uiso 1 1 calc R U . . .
N9 N 0.224(2) 0.8264(11) 0.0744(11) 0.029(3) Uani 1 1 d . U . . .
N10 N 0.151(2) 0.7281(14) -0.0289(13) 0.042(4) Uani 1 1 d . U . . .
H10A H 0.202388 0.719370 -0.060793 0.051 Uiso 1 1 calc R U . . .
H10B H 0.100781 0.694911 -0.029488 0.051 Uiso 1 1 calc R U . . .
N11 N 0.379(2) 0.9417(11) 0.2331(11) 0.031(3) Uani 1 1 d . U . . .
N12 N 0.306(2) 1.0384(12) 0.1244(12) 0.037(4) Uani 1 1 d . U . . .
H12A H 0.363551 1.048777 0.097303 0.045 Uiso 1 1 calc R U . . .
H12B H 0.238108 1.051504 0.100898 0.045 Uiso 1 1 calc R U . . .
N13 N 0.505(2) 0.7857(12) 0.3471(12) 0.036(3) Uani 1 1 d . U . . .
N14 N 0.624(2) 0.8836(14) 0.4361(14) 0.045(4) Uani 1 1 d . U . . .
H14A H 0.695466 0.892631 0.423703 0.054 Uiso 1 1 calc R U . . .
H14B H 0.601352 0.916694 0.462393 0.054 Uiso 1 1 calc R U . . .
N15 N 0.348(2) 0.6680(12) 0.1906(12) 0.032(3) Uani 1 1 d . U . . .
N16 N 0.478(2) 0.5711(13) 0.2740(13) 0.043(4) Uani 1 1 d . U . . .
H16A H 0.544120 0.561865 0.254345 0.052 Uiso 1 1 calc R U . . .
H16B H 0.485149 0.556370 0.319372 0.052 Uiso 1 1 calc R U . . .
O1 O 0.1300(16) 0.8911(10) 0.2739(10) 0.035(3) Uani 1 1 d . U . . .
O2 O 0.0493(17) 1.0039(9) 0.2541(10) 0.036(4) Uani 1 1 d . U . . .
O3 O 0.0541(16) 0.7897(9) 0.1980(9) 0.032(3) Uani 1 1 d . U . . .
O4 O -0.1024(16) 0.7569(10) 0.0984(10) 0.034(3) Uani 1 1 d . U . . .
O5 O 0.1620(16) 0.7116(10) 0.2987(9) 0.034(3) Uani 1 1 d . U . . .
O6 O 0.1527(18) 0.5997(10) 0.3450(10) 0.036(3) Uani 1 1 d . U . . .
O7 O 0.2340(16) 0.8174(9) 0.3727(9) 0.034(3) Uani 1 1 d . U . . .
O8 O 0.3084(18) 0.8490(10) 0.5028(10) 0.038(3) Uani 1 1 d . U . . .
O9 O 0.2714(17) 0.8523(10) 0.1405(10) 0.036(3) Uani 1 1 d . U . . .
O10 O 0.2263(16) 0.9300(9) 0.0336(9) 0.031(3) Uani 1 1 d . U . . .
O11 O 0.3942(16) 0.8817(9) 0.2640(10) 0.034(3) Uani 1 1 d . U . . .
O12 O 0.5130(18) 0.9736(11) 0.3297(11) 0.040(4) Uani 1 1 d . U . . .
O13 O 0.4273(16) 0.7582(9) 0.2912(10) 0.035(3) Uani 1 1 d . U . . .
O14 O 0.5744(17) 0.6831(11) 0.3638(10) 0.040(4) Uani 1 1 d . U . . .
O15 O 0.3018(17) 0.7302(9) 0.1670(10) 0.035(3) Uani 1 1 d . U . . .
O16 O 0.2703(17) 0.6385(10) 0.0786(10) 0.036(3) Uani 1 1 d . U . . .
O17 O 0.743(3) 0.8661(16) 0.2701(16) 0.076(5) Uani 1 1 d . U . . .
H17C H 0.806125 0.869489 0.298681 0.091 Uiso 1 1 d R U . . .
H17D H 0.741635 0.828019 0.252741 0.091 Uiso 1 1 d R U . . .
O18 O 0.432(2) 0.7537(12) 0.0198(14) 0.062(4) Uani 1 1 d . U . . .
H18D H 0.465755 0.717932 0.012436 0.075 Uiso 1 1 d R U . . .
H18E H 0.473575 0.773142 0.053506 0.075 Uiso 1 1 d R U . . .
O19 O 0.498(4) 0.437(2) 0.915(2) 0.154(13) Uani 1 1 d . U . . .
H19B H 0.472422 0.399243 0.907095 0.185 Uiso 1 1 d R U . . .
H19C H 0.468032 0.453303 0.951985 0.185 Uiso 1 1 d R U . . .
O20 O 0.8325(19) 0.7227(13) 0.2521(12) 0.065(5) Uani 1 1 d . U . . .
H20F H 0.833156 0.697156 0.288152 0.078 Uiso 1 1 d R U . . .
H20G H 0.765436 0.719835 0.227912 0.078 Uiso 1 1 d R U . . .
O21 O 0.044(2) 0.8858(13) 0.4635(13) 0.055(4) Uani 1 1 d . U . . .
H21B H 0.051129 0.853965 0.492645 0.067 Uiso 1 1 d R U . . .
H21C H 0.000129 0.872665 0.426555 0.067 Uiso 1 1 d R U . . .
O22 O 0.287(3) 0.3241(17) 0.0951(13) 0.096(7) Uani 1 1 d D U . . .
H22E H 0.266502 0.289927 0.071735 0.115 Uiso 1 1 d R U . . .
H22F H 0.274742 0.318687 0.139285 0.115 Uiso 1 1 d R U . . .
O23 O 0.968(3) 0.2724(14) 0.4190(15) 0.112(11) Uani 1 1 d . U . . .
H23C H 0.973344 0.256806 0.376982 0.134 Uiso 1 1 d R U . . .
H23D H 1.035993 0.271456 0.441772 0.134 Uiso 1 1 d R U . . .
O24 O 0.510(2) 0.3136(18) 0.309(2) 0.132(12) Uani 1 1 d D U . . .
H24 H 0.472292 0.346206 0.296944 0.159 Uiso 1 1 calc R U . . .
O25 O 0.973(3) 0.8105(16) 0.3465(14) 0.087(7) Uani 1 1 d . U . . .
H25C H 1.018437 0.833670 0.323364 0.104 Uiso 1 1 d R U . . .
H25D H 0.934737 0.785210 0.316564 0.104 Uiso 1 1 d R U . . .
O26 O 0.638(4) 0.483(3) 0.067(3) 0.138(13) Uani 1 1 d . U . . .
H26E H 0.587193 0.452613 0.068799 0.166 Uiso 1 1 d R U . . .
H26F H 0.686683 0.471223 0.037319 0.166 Uiso 1 1 d R U . . .
O27 O 0.985(3) 0.1252(15) 0.2082(15) 0.080(8) Uani 1 1 d . U . . .
H27C H 1.003424 0.088710 0.227219 0.096 Uiso 1 1 d R U . . .
H27D H 0.999643 0.123920 0.163889 0.096 Uiso 1 1 d R U . . .
O28 O 0.120(2) 0.1950(12) 0.3053(11) 0.068(7) Uani 1 1 d D U . . .
H28F H 0.080120 0.173890 0.272160 0.082 Uiso 1 1 d R U . . .
H28G H 0.156230 0.225400 0.285641 0.082 Uiso 1 1 d R U . . .
O29 O 0.073(2) 0.3999(13) 0.2983(16) 0.081(7) Uani 1 1 d D U . . .
H29A H 0.123614 0.373138 0.285429 0.097 Uiso 1 1 d R U . . .
H29B H 0.005474 0.390928 0.276719 0.122 Uiso 1 1 d R U . . .
O30 O 0.809(2) 0.6300(13) 0.3662(12) 0.059(5) Uani 1 1 d . U . . .
H30E H 0.742982 0.648637 0.368156 0.071 Uiso 1 1 d R U . . .
H30F H 0.862992 0.654137 0.386616 0.071 Uiso 1 1 d R U . . .
O31 O 0.843(2) 0.7092(12) 0.5745(12) 0.117(8) Uani 1 1 d D U . . .
H31C H 0.895220 0.687856 0.600194 0.140 Uiso 1 1 d R U . . .
H31D H 0.816480 0.737906 0.601734 0.140 Uiso 1 1 d DR U . . .
O32 O 0.006(2) 0.6978(12) 0.4327(11) 0.056(4) Uani 1 1 d . U . . .
H32F H 0.012278 0.711101 0.476382 0.067 Uiso 1 1 d R U . . .
H32G H -0.006832 0.730291 0.404912 0.067 Uiso 1 1 d R U . . .
O33 O 0.866(3) 0.5076(18) 0.4065(17) 0.083(8) Uani 1 1 d . U . . .
H33D H 0.880077 0.537040 0.376284 0.100 Uiso 1 1 d R U . . .
H33E H 0.838927 0.474940 0.382564 0.100 Uiso 1 1 d R U . . .
O34 O 0.890(4) 0.102(2) 0.423(2) 0.135(10) Uani 1 1 d D U . . .
H34C H 0.855702 0.065523 0.415825 0.162 Uiso 1 1 d R U . . .
H34D H 0.877351 0.123853 0.384405 0.162 Uiso 1 1 d R U . . .
O35 O 0.6202(18) 0.6935(12) 0.1919(12) 0.059(4) Uani 1 1 d . U . . .
H35C H 0.590549 0.731179 0.186594 0.070 Uiso 1 1 d R U . . .
H35D H 0.616579 0.675669 0.150344 0.070 Uiso 1 1 d R U . . .
O36 O 0.305(2) 0.0453(15) 0.8114(18) 0.104(10) Uani 1 1 d . U . . .
H36C H 0.325376 0.027315 0.851910 0.124 Uiso 1 1 d R U . . .
H36D H 0.327846 0.084455 0.813510 0.124 Uiso 1 1 d R U . . .
O37 O 0.497(4) 0.373(2) 0.064(3) 0.126(10) Uani 1 1 d . U . . .
H37C H 0.433630 0.360248 0.080132 0.152 Uiso 1 1 d R U . . .
H37D H 0.524630 0.341787 0.040602 0.152 Uiso 1 1 d R U . . .
O38 O 0.309(6) 0.494(2) 0.838(3) 0.130(16) Uani 0.5 1 d . U P . .
H38C H 0.367226 0.471336 0.854526 0.156 Uiso 0.5 1 d R U P . .
H38D H 0.303946 0.493806 0.792206 0.156 Uiso 0.5 1 d R U P . .
O39 O 0.500(4) 0.3283(18) 0.828(3) 0.181(16) Uani 1 1 d . U . . .
H39C H 0.567584 0.344092 0.840296 0.217 Uiso 1 1 d R U . . .
H39D H 0.503004 0.309762 0.786786 0.217 Uiso 1 1 d R U . . .
O40 O 0.389(7) 0.587(4) 0.969(5) 0.143(16) Uani 0.5 1 d . U P . .
H40C H 0.426698 0.551456 0.971717 0.171 Uiso 0.5 1 d R U P . .
H40D H 0.335338 0.583866 0.934048 0.171 Uiso 0.5 1 d R U P . .
O41 O 0.765(4) 0.0202(19) 0.333(2) 0.145(11) Uani 1 1 d D U . . .
H41C H 0.768048 0.054847 0.308261 0.174 Uiso 1 1 d R U . . .
H41D H 0.692768 0.009687 0.333811 0.174 Uiso 1 1 d R U . . .
O42 O 0.423(3) 0.1520(16) 0.957(3) 0.140(13) Uani 1 1 d . U . . .
H42C H 0.461854 0.124913 0.984371 0.168 Uiso 1 1 d R U . . .
H42D H 0.364174 0.164903 0.978101 0.168 Uiso 1 1 d R U . . .
O43 O 0.741(4) 0.1258(18) 0.237(2) 0.133(10) Uani 1 1 d D U . . .
H43C H 0.812789 0.129594 0.228892 0.160 Uiso 1 1 d R U . . .
H43D H 0.712528 0.092714 0.214572 0.160 Uiso 1 1 d R U . . .
O44 O 0.212(3) 0.2122(18) 0.015(2) 0.102(9) Uani 1 1 d . U . . .
H44C H 0.175902 0.235056 -0.017990 0.123 Uiso 1 1 d R U . . .
H44D H 0.194712 0.172686 0.007480 0.123 Uiso 1 1 d R U . . .
C1 C 0.119(2) 0.9895(15) 0.3168(15) 0.033(4) Uani 1 1 d . U . . .
C2 C 0.142(3) 1.0477(16) 0.3678(15) 0.037(4) Uani 1 1 d . U . . .
H2C H 0.078839 1.050759 0.399072 0.045 Uiso 1 1 calc R U . . .
H2D H 0.141275 1.086807 0.338845 0.045 Uiso 1 1 calc R U . . .
C3 C 0.267(2) 1.0443(15) 0.4183(14) 0.036(4) Uani 1 1 d . U . . .
H3 H 0.330790 1.038614 0.386812 0.043 Uiso 1 1 calc R U . . .
C4 C 0.289(3) 1.1010(13) 0.4589(17) 0.052(8) Uani 1 1 d . U . . .
H4C H 0.217866 1.113930 0.479429 0.078 Uiso 1 1 calc R U . . .
H4D H 0.313050 1.134726 0.427983 0.078 Uiso 1 1 calc R U . . .
H4E H 0.349926 1.093098 0.497253 0.078 Uiso 1 1 calc R U . . .
C5 C -0.086(2) 0.8205(14) 0.1112(14) 0.032(4) Uani 1 1 d . U . . .
C6 C -0.161(2) 0.8677(14) 0.0644(14) 0.033(4) Uani 1 1 d . U . . .
H6C H -0.182580 0.847210 0.017913 0.040 Uiso 1 1 calc R U . . .
H6D H -0.233270 0.874940 0.087089 0.040 Uiso 1 1 calc R U . . .
C7 C -0.109(2) 0.9320(14) 0.0504(13) 0.031(4) Uani 1 1 d . U . . .
H7 H -0.034725 0.924278 0.028548 0.037 Uiso 1 1 calc R U . . .
C8 C -0.190(3) 0.9681(15) -0.0043(15) 0.036(6) Uani 1 1 d . U . . .
H8C H -0.226538 0.938215 -0.039015 0.055 Uiso 1 1 calc R U . . .
H8D H -0.144812 0.999239 -0.028770 0.055 Uiso 1 1 calc R U . . .
H8E H -0.248975 0.990017 0.020034 0.055 Uiso 1 1 calc R U . . .
C9 C 0.094(2) 0.6132(14) 0.2843(14) 0.031(4) Uani 1 1 d . U . . .
C10 C 0.034(3) 0.5577(15) 0.2409(15) 0.037(4) Uani 1 1 d . U . . .
H10C H 0.080767 0.519121 0.252320 0.045 Uiso 1 1 calc R U . . .
H10D H -0.042130 0.550755 0.258982 0.045 Uiso 1 1 calc R U . . .
C11 C 0.015(2) 0.5624(13) 0.1611(14) 0.031(4) Uani 1 1 d . U . . .
H11 H 0.092098 0.570525 0.143883 0.037 Uiso 1 1 calc R U . . .
C12 C -0.030(3) 0.4988(13) 0.1260(15) 0.036(6) Uani 1 1 d . U . . .
H12C H 0.022018 0.464210 0.142704 0.054 Uiso 1 1 calc R U . . .
H12D H -0.031713 0.502377 0.074174 0.054 Uiso 1 1 calc R U . . .
H12E H -0.108021 0.489973 0.139069 0.054 Uiso 1 1 calc R U . . .
C13 C 0.299(2) 0.7893(13) 0.4869(13) 0.031(4) Uani 1 1 d . U . . .
C14 C 0.338(2) 0.7390(14) 0.5490(14) 0.033(4) Uani 1 1 d . U . . .
H14C H 0.400368 0.758200 0.581479 0.039 Uiso 1 1 calc R U . . .
H14D H 0.271439 0.730991 0.576857 0.039 Uiso 1 1 calc R U . . .
C15 C 0.381(2) 0.6755(15) 0.5222(14) 0.034(4) Uani 1 1 d . U . . .
H15 H 0.445578 0.683721 0.491905 0.041 Uiso 1 1 calc R U . . .
C16 C 0.431(3) 0.6384(15) 0.5916(14) 0.037(6) Uani 1 1 d . U . . .
H16C H 0.372985 0.638578 0.626283 0.055 Uiso 1 1 calc R U . . .
H16D H 0.501434 0.659240 0.612171 0.055 Uiso 1 1 calc R U . . .
H2' H 0.448024 0.594620 0.579073 0.055 Uiso 1 1 calc R U . . .
C17 C 0.206(2) 0.8694(14) 0.0227(14) 0.032(4) Uani 1 1 d . U . . .
C18 C 0.154(3) 0.8470(14) -0.0487(14) 0.035(4) Uani 1 1 d . U . . .
H18A H 0.217791 0.842107 -0.079538 0.042 Uiso 1 1 calc R U . . .
H18B H 0.103671 0.881507 -0.069446 0.042 Uiso 1 1 calc R U . . .
C19 C 0.083(2) 0.7860(13) -0.0546(13) 0.030(4) Uani 1 1 d . U . . .
H19 H 0.022188 0.791366 -0.020947 0.036 Uiso 1 1 calc R U . . .
C20 C 0.014(3) 0.7806(19) -0.1319(18) 0.050(7) Uani 1 1 d . U . . .
H20A H 0.026171 0.819305 -0.158941 0.074 Uiso 1 1 calc R U . . .
H20B H -0.068339 0.775012 -0.127207 0.074 Uiso 1 1 calc R U . . .
H20C H 0.043248 0.744034 -0.157024 0.074 Uiso 1 1 calc R U . . .
C21 C 0.440(3) 0.9856(14) 0.2659(14) 0.035(4) Uani 1 1 d . U . . .
C22 C 0.439(3) 1.0551(16) 0.2398(15) 0.039(4) Uani 1 1 d . U . . .
H22A H 0.503577 1.060920 0.209551 0.047 Uiso 1 1 calc R U . . .
H22B H 0.454060 1.083321 0.281610 0.047 Uiso 1 1 calc R U . . .
C23 C 0.325(3) 1.0759(14) 0.1972(15) 0.036(4) Uani 1 1 d . U . . .
H23 H 0.259182 1.066511 0.226064 0.044 Uiso 1 1 calc R U . . .
C24 C 0.329(3) 1.1445(13) 0.1849(16) 0.045(7) Uani 1 1 d . U . . .
H24A H 0.363109 1.165572 0.228262 0.067 Uiso 1 1 calc R U . . .
H24B H 0.250892 1.160511 0.172477 0.067 Uiso 1 1 calc R U . . .
H24C H 0.377069 1.153167 0.145925 0.067 Uiso 1 1 calc R U . . .
C25 C 0.575(3) 0.7463(15) 0.3796(16) 0.038(4) Uani 1 1 d . U . . .
C26 C 0.670(3) 0.7691(17) 0.4385(17) 0.048(4) Uani 1 1 d . U . . .
H26A H 0.740985 0.780331 0.415756 0.057 Uiso 1 1 calc R U . . .
H26B H 0.689979 0.733650 0.471738 0.057 Uiso 1 1 calc R U . . .
C27 C 0.633(3) 0.8276(16) 0.4819(15) 0.041(4) Uani 1 1 d . U . . .
H27 H 0.553263 0.818473 0.495842 0.049 Uiso 1 1 calc R U . . .
C28 C 0.710(3) 0.8385(12) 0.5494(16) 0.054(8) Uani 1 1 d D U . . .
H28A H 0.789532 0.826927 0.541801 0.080 Uiso 1 1 calc DR U . . .
H28B H 0.683397 0.812383 0.587559 0.080 Uiso 1 1 calc DR U . . .
H28C H 0.707096 0.883345 0.562746 0.080 Uiso 1 1 calc R U . . .
C29 C 0.322(3) 0.6267(15) 0.1374(15) 0.037(4) Uani 1 1 d . U . . .
C30 C 0.365(3) 0.5583(14) 0.1519(14) 0.034(4) Uani 1 1 d . U . . .
H30A H 0.441612 0.553945 0.133181 0.041 Uiso 1 1 calc R U . . .
H30B H 0.311400 0.528903 0.124485 0.041 Uiso 1 1 calc R U . . .
C31 C 0.377(3) 0.5361(14) 0.2323(15) 0.035(4) Uani 1 1 d . U . . .
H31 H 0.304104 0.546095 0.253854 0.042 Uiso 1 1 calc R U . . .
C32 C 0.400(3) 0.4657(15) 0.2381(18) 0.050(7) Uani 1 1 d . U . . .
H32A H 0.478011 0.458246 0.260643 0.074 Uiso 1 1 calc R U . . .
H32B H 0.392203 0.446821 0.190425 0.074 Uiso 1 1 calc R U . . .
H32C H 0.343275 0.446194 0.266842 0.074 Uiso 1 1 calc R U . . .
C33 C 0.437(4) 0.2583(17) 0.297(2) 0.131(16) Uani 1 1 d D U . . .
H33A H 0.485780 0.220598 0.293696 0.197 Uiso 1 1 calc R U . . .
H33B H 0.387426 0.263540 0.252588 0.197 Uiso 1 1 calc R U . . .
H33C H 0.389451 0.253432 0.336665 0.197 Uiso 1 1 calc R U . . .

loop_
_atom_site_aniso_label
_atom_site_aniso_U_11
_atom_site_aniso_U_22
_atom_site_aniso_U_33
_atom_site_aniso_U_23
_atom_site_aniso_U_13
_atom_site_aniso_U_12
Cl3 0.095(5) 0.046(5) 0.065(4) -0.006(4) 0.000(4) -0.007(4)
Cu1 0.0450(19) 0.021(2) 0.0244(17) -0.0015(16) -0.0164(15) 0.0027(16)
Cu2 0.0400(18) 0.022(2) 0.0266(17) 0.0006(16) -0.0157(15) 0.0022(16)
Cu3 0.047(2) 0.021(2) 0.0255(17) 0.0006(16) -0.0139(15) 0.0007(16)
Cu4 0.046(2) 0.019(2) 0.0258(17) -0.0040(16) -0.0140(15) -0.0010(16)
Cu5 0.052(2) 0.019(2) 0.0259(18) 0.0033(16) -0.0149(16) -0.0012(17)
Cu6 0.0422(19) 0.026(2) 0.0258(18) 0.0010(16) -0.0175(15) -0.0031(16)
Cu7 0.047(2) 0.024(2) 0.0283(18) -0.0026(16) -0.0169(16) 0.0031(17)
Cu8 0.050(2) 0.024(2) 0.0266(18) 0.0012(17) -0.0167(16) -0.0001(17)
Er1 0.0391(7) 0.0162(7) 0.0218(6) 0.0003(6) -0.0140(5) 0.0009(6)
Cl1 0.053(4) 0.016(3) 0.023(3) -0.007(3) -0.016(3) 0.003(3)
Cl2 0.050(4) 0.021(4) 0.029(3) 0.004(3) -0.015(3) -0.004(3)
Cl1' 0.053(4) 0.016(3) 0.023(3) -0.007(3) -0.016(3) 0.003(3)
Cl2' 0.050(4) 0.021(4) 0.029(3) 0.004(3) -0.015(3) -0.004(3)
N1 0.044(6) 0.025(6) 0.029(6) 0.002(6) -0.013(6) 0.005(6)
N2 0.046(8) 0.021(8) 0.027(7) -0.007(7) -0.006(7) -0.001(7)
N3 0.044(6) 0.024(7) 0.026(6) 0.000(6) -0.011(6) 0.000(6)
N4 0.047(8) 0.024(8) 0.030(8) -0.004(7) -0.009(7) 0.001(7)
N5 0.048(6) 0.021(6) 0.030(6) 0.000(6) -0.016(6) 0.004(6)
N6 0.045(8) 0.028(9) 0.033(8) 0.002(8) -0.015(7) 0.007(8)
N7 0.044(6) 0.023(6) 0.024(6) -0.002(6) -0.011(6) 0.000(6)
N8 0.049(8) 0.025(8) 0.023(7) 0.003(7) -0.015(7) 0.000(7)
N9 0.048(6) 0.014(6) 0.022(6) 0.000(6) -0.012(6) -0.001(6)
N10 0.057(8) 0.029(8) 0.036(8) 0.006(8) -0.018(7) 0.006(8)
N11 0.046(6) 0.018(6) 0.025(6) -0.002(6) -0.017(6) -0.002(6)
N12 0.061(9) 0.023(8) 0.026(8) -0.002(7) -0.011(7) 0.003(8)
N13 0.045(6) 0.029(6) 0.029(6) -0.005(6) -0.021(6) -0.003(6)
N14 0.056(8) 0.037(9) 0.038(8) -0.005(8) -0.011(8) -0.008(8)
N15 0.045(6) 0.021(6) 0.029(6) -0.002(6) -0.009(6) 0.009(6)
N16 0.057(8) 0.029(8) 0.039(8) -0.001(8) -0.017(8) 0.004(8)
O1 0.035(3) 0.034(3) 0.035(3) -0.0003(13) 0.0021(13) 0.0000(13)
O2 0.051(7) 0.019(7) 0.033(7) -0.007(6) -0.016(6) 0.002(6)
O3 0.043(5) 0.020(6) 0.028(5) 0.002(5) -0.020(5) 0.000(5)
O4 0.042(7) 0.029(7) 0.028(6) 0.005(6) -0.012(6) 0.004(6)
O5 0.050(6) 0.024(6) 0.023(5) 0.003(5) -0.019(5) -0.005(5)
O6 0.056(7) 0.018(7) 0.030(6) 0.003(6) -0.019(6) 0.001(6)
O7 0.048(5) 0.023(6) 0.028(5) 0.003(5) -0.014(5) 0.004(5)
O8 0.054(7) 0.031(7) 0.025(6) 0.008(6) -0.015(6) 0.003(6)
O9 0.049(6) 0.027(6) 0.027(5) 0.004(5) -0.018(5) 0.001(5)
O10 0.046(6) 0.019(6) 0.023(6) 0.008(6) -0.013(5) 0.006(6)
O11 0.046(6) 0.020(6) 0.031(5) 0.002(5) -0.019(5) -0.008(5)
O12 0.052(7) 0.031(7) 0.035(7) 0.004(6) -0.015(6) -0.004(7)
O13 0.045(6) 0.023(6) 0.032(5) -0.005(5) -0.024(5) 0.003(5)
O14 0.044(7) 0.032(7) 0.040(7) 0.002(7) -0.020(6) 0.002(6)
O15 0.054(6) 0.017(5) 0.030(5) -0.003(5) -0.017(5) 0.001(5)
O16 0.056(7) 0.019(7) 0.027(6) 0.001(6) -0.018(6) 0.002(6)
O17 0.098(10) 0.062(10) 0.064(9) 0.000(9) -0.010(9) 0.005(9)
O18 0.078(8) 0.044(8) 0.062(8) 0.009(8) -0.011(8) -0.002(8)
O19 0.133(17) 0.17(2) 0.161(19) 0.018(16) -0.001(15) -0.006(16)
O20 0.080(11) 0.056(11) 0.056(10) 0.008(10) -0.001(9) 0.009(10)
O21 0.063(7) 0.047(8) 0.054(7) 0.011(7) -0.004(7) 0.002(7)
O22 0.111(15) 0.075(15) 0.103(15) -0.036(13) 0.012(13) -0.022(13)
O23 0.11(2) 0.14(3) 0.096(19) 0.00(2) 0.052(17) -0.01(2)
O24 0.17(3) 0.11(2) 0.11(2) 0.04(2) -0.01(2) 0.06(2)
O25 0.118(15) 0.063(14) 0.075(13) -0.013(13) -0.020(13) -0.010(14)
O26 0.11(2) 0.14(3) 0.17(3) -0.02(2) 0.04(2) 0.02(2)
O27 0.12(2) 0.062(17) 0.057(14) 0.012(13) 0.020(14) 0.047(16)
O28 0.087(15) 0.060(15) 0.052(12) -0.001(12) -0.015(11) -0.005(13)
O29 0.108(14) 0.042(12) 0.085(13) -0.006(12) -0.034(12) -0.008(12)
O30 0.062(9) 0.057(10) 0.056(9) 0.012(9) -0.001(8) -0.005(9)
O31 0.137(16) 0.096(16) 0.114(16) 0.004(15) -0.013(15) -0.007(15)
O32 0.066(8) 0.046(9) 0.053(8) -0.003(8) -0.008(8) -0.002(8)
O33 0.104(17) 0.074(18) 0.072(15) 0.015(14) 0.010(14) 0.007(15)
O34 0.15(2) 0.12(2) 0.141(19) 0.004(18) 0.043(17) 0.023(18)
O35 0.069(7) 0.052(8) 0.053(7) 0.001(7) -0.006(7) 0.000(7)
O36 0.069(13) 0.123(19) 0.123(18) 0.036(16) 0.031(14) 0.014(14)
O37 0.113(18) 0.12(2) 0.15(2) -0.024(19) 0.040(18) -0.007(18)
O38 0.12(2) 0.15(2) 0.13(2) 0.019(17) 0.010(17) -0.003(17)
O39 0.13(2) 0.19(3) 0.21(3) 0.00(3) -0.04(2) 0.01(2)
O40 0.13(2) 0.15(2) 0.15(2) 0.011(18) 0.011(17) -0.007(17)
O41 0.16(2) 0.12(2) 0.16(2) 0.02(2) 0.04(2) 0.02(2)
O42 0.124(18) 0.15(2) 0.15(2) 0.015(18) 0.024(17) 0.011(17)
O43 0.15(2) 0.11(2) 0.138(18) -0.003(17) 0.026(17) 0.027(17)
O44 0.14(2) 0.063(18) 0.105(19) -0.028(17) 0.015(18) -0.043(17)
C1 0.044(7) 0.024(7) 0.029(7) -0.001(7) -0.011(7) 0.002(7)
C2 0.048(8) 0.029(9) 0.033(8) -0.008(8) -0.005(8) 0.003(8)
C3 0.045(8) 0.031(9) 0.028(8) -0.001(8) -0.015(8) 0.003(8)
C4 0.086(18) 0.021(14) 0.040(14) -0.006(12) -0.033(14) -0.005(14)
C5 0.041(7) 0.026(8) 0.027(7) 0.004(7) -0.005(7) 0.002(7)
C6 0.039(8) 0.030(9) 0.029(8) -0.003(8) -0.007(7) 0.005(8)
C7 0.044(8) 0.025(9) 0.023(8) -0.001(8) -0.006(7) -0.003(8)
C8 0.045(13) 0.031(14) 0.030(12) -0.001(11) -0.013(11) 0.008(11)
C9 0.045(7) 0.018(7) 0.027(7) 0.007(7) -0.015(7) 0.002(7)
C10 0.047(8) 0.022(8) 0.038(8) 0.001(8) -0.017(7) -0.010(7)
C11 0.044(8) 0.017(8) 0.029(8) 0.007(7) -0.011(7) 0.001(7)
C12 0.060(15) 0.011(12) 0.036(13) 0.000(11) -0.002(12) 0.010(11)
C13 0.046(7) 0.021(8) 0.025(7) 0.005(7) -0.009(7) 0.004(7)
C14 0.044(8) 0.024(8) 0.027(8) 0.002(8) -0.014(7) -0.005(8)
C15 0.045(9) 0.027(9) 0.029(8) 0.002(8) -0.009(8) 0.007(8)
C16 0.053(14) 0.026(14) 0.026(11) -0.002(11) -0.028(11) -0.008(11)
C17 0.045(7) 0.021(7) 0.027(7) 0.006(7) -0.014(7) 0.008(7)
C18 0.056(9) 0.021(8) 0.025(8) 0.003(7) -0.014(8) -0.005(8)
C19 0.045(8) 0.017(8) 0.024(7) 0.003(7) -0.015(7) 0.000(7)
C20 0.050(7) 0.049(7) 0.049(7) -0.001(3) 0.004(3) -0.001(3)
C21 0.052(7) 0.022(8) 0.027(7) 0.003(7) -0.015(7) 0.002(7)
C22 0.058(9) 0.028(9) 0.029(8) 0.004(8) -0.008(8) -0.006(8)
C23 0.055(9) 0.020(8) 0.031(8) 0.002(8) -0.013(8) -0.002(8)
C24 0.057(14) 0.031(14) 0.048(14) 0.023(12) 0.011(12) -0.008(12)
C25 0.047(7) 0.031(7) 0.033(7) -0.004(7) -0.018(7) -0.005(7)
C26 0.056(8) 0.037(8) 0.045(8) 0.006(8) -0.022(8) -0.008(8)
C27 0.048(8) 0.036(9) 0.035(8) 0.001(8) -0.022(8) -0.002(8)
C28 0.076(16) 0.026(14) 0.051(15) -0.005(13) -0.037(14) -0.016(13)
C29 0.053(7) 0.021(7) 0.034(7) 0.000(7) -0.013(7) -0.005(7)
C30 0.051(8) 0.015(8) 0.033(8) -0.003(8) -0.007(8) 0.003(8)
C31 0.050(8) 0.019(8) 0.033(8) 0.001(8) -0.020(8) 0.005(8)
C32 0.076(16) 0.021(13) 0.047(14) -0.011(12) -0.021(13) 0.008(13)
C33 0.15(3) 0.15(4) 0.09(3) 0.05(3) 0.01(3) 0.03(3)

loop_
_atom_type_symbol
_atom_type_description
_atom_type_scat_dispersion_real
_atom_type_scat_dispersion_imag
_atom_type_scat_source
C C 0.0181 0.0091 'International Tables Vol C Tables 4.2.6.8 and 6.1.1.4'
H H 0.0000 0.0000 'International Tables Vol C Tables 4.2.6.8 and 6.1.1.4'
N N 0.0311 0.0180 'International Tables Vol C Tables 4.2.6.8 and 6.1.1.4'
O O 0.0492 0.0322 'International Tables Vol C Tables 4.2.6.8 and 6.1.1.4'
Cl Cl 0.3639 0.7018 'International Tables Vol C Tables 4.2.6.8 and 6.1.1.4'
Cu Cu -1.9646 0.5888 'International Tables Vol C Tables 4.2.6.8 and 6.1.1.4'
Er Er -9.4367 3.9380 'International Tables Vol C Tables 4.2.6.8 and 6.1.1.4'

loop_
_geom_angle_atom_site_label_1
_geom_angle_atom_site_label_2
_geom_angle_atom_site_label_3
_geom_angle
_geom_angle_site_symmetry_1
_geom_angle_site_symmetry_3
_geom_angle_publ_flag
O2 Cu1 O1 82.1(8) . . ?
O2 Cu1 N3 170.7(9) . . ?
O1 Cu1 N3 89.6(9) . . ?
O2 Cu1 N4 94.6(9) . . ?
O1 Cu1 N4 171.7(10) . . ?
N3 Cu1 N4 94.2(9) . . ?
O3 Cu2 N5 88.3(9) . . ?
O3 Cu2 O4 81.5(8) . . ?
N5 Cu2 O4 169.8(10) . . ?
O3 Cu2 N6 171.7(10) . . ?
N5 Cu2 N6 94.9(10) . . ?
O4 Cu2 N6 95.1(9) . . ?
O5 Cu3 N7 90.6(9) . . ?
O5 Cu3 O6 79.9(8) . . ?
N7 Cu3 O6 170.3(8) . . ?
O5 Cu3 N8 168.8(10) . . ?
N7 Cu3 N8 95.3(10) . . ?
O6 Cu3 N8 94.4(9) . . ?
O7 Cu4 N1 90.7(9) . . ?
O7 Cu4 N2 173.3(9) . . ?
N1 Cu4 N2 91.3(10) . . ?
O7 Cu4 O8 82.0(8) . . ?
N1 Cu4 O8 172.6(10) . . ?
N2 Cu4 O8 96.1(9) . . ?
O9 Cu5 N11 89.3(9) . . ?
O9 Cu5 N12 171.3(10) . . ?
N11 Cu5 N12 95.6(10) . . ?
O9 Cu5 O10 81.4(7) . . ?
N11 Cu5 O10 170.1(9) . . ?
N12 Cu5 O10 94.0(8) . . ?
O11 Cu6 N13 90.4(8) . . ?
O11 Cu6 O12 83.4(8) . . ?
N13 Cu6 O12 173.4(8) . . ?
O11 Cu6 N14 172.6(11) . . ?
N13 Cu6 N14 92.4(10) . . ?
O12 Cu6 N14 94.0(10) . . ?
O13 Cu7 N15 90.1(9) . . ?
O13 Cu7 O14 81.6(8) . . ?
N15 Cu7 O14 171.2(10) . . ?
O13 Cu7 N16 171.3(10) . . ?
N15 Cu7 N16 92.3(10) . . ?
O14 Cu7 N16 96.3(9) . . ?
O15 Cu8 N9 89.9(9) . . ?
O15 Cu8 O16 80.9(8) . . ?
N9 Cu8 O16 170.3(8) . . ?
O15 Cu8 N10 171.6(11) . . ?
N9 Cu8 N10 93.1(10) . . ?
O16 Cu8 N10 96.5(10) . . ?
O7 Er1 O1 68.6(7) . . ?
O7 Er1 O11 86.1(7) . . ?
O1 Er1 O11 82.5(7) . . ?
O7 Er1 O15 142.1(7) . . ?
O1 Er1 O15 146.9(6) . . ?
O11 Er1 O15 106.9(7) . . ?
O7 Er1 O9 147.7(7) . . ?
O1 Er1 O9 87.0(7) . . ?
O11 Er1 O9 69.5(6) . . ?
O15 Er1 O9 68.0(7) . . ?
O7 Er1 O13 82.7(6) . . ?
O1 Er1 O13 140.8(7) . . ?
O11 Er1 O13 69.0(7) . . ?
O15 Er1 O13 69.9(6) . . ?
O9 Er1 O13 106.5(7) . . ?
O7 Er1 O3 106.4(6) . . ?
O1 Er1 O3 68.9(7) . . ?
O11 Er1 O3 140.8(6) . . ?
O15 Er1 O3 86.0(6) . . ?
O9 Er1 O3 82.4(6) . . ?
O13 Er1 O3 147.9(7) . . ?
O7 Er1 O5 70.2(6) . . ?
O1 Er1 O5 107.5(7) . . ?
O11 Er1 O5 147.7(6) . . ?
O15 Er1 O5 81.8(7) . . ?
O9 Er1 O5 140.0(6) . . ?
O13 Er1 O5 85.9(7) . . ?
O3 Er1 O5 69.4(6) . . ?
C1 N1 O1 112(2) . . ?
C1 N1 Cu4 133(2) . . ?
O1 N1 Cu4 111.2(16) . . ?
C3 N2 Cu4 119.0(16) . . ?
C3 N2 H2A 107.6 . . ?
Cu4 N2 H2A 107.6 . . ?
C3 N2 H2B 107.6 . . ?
Cu4 N2 H2B 107.6 . . ?
H2A N2 H2B 107.0 . . ?
C5 N3 O3 115(2) . . ?
C5 N3 Cu1 129(2) . . ?
O3 N3 Cu1 115.1(14) . . ?
C7 N4 Cu1 117.1(18) . . ?
C7 N4 H4A 108.0 . . ?
Cu1 N4 H4A 108.0 . . ?
C7 N4 H4B 108.0 . . ?
Cu1 N4 H4B 108.0 . . ?
H4A N4 H4B 107.3 . . ?
C9 N5 O5 110(2) . . ?
C9 N5 Cu2 127.2(19) . . ?
O5 N5 Cu2 119.7(18) . . ?
C11 N6 Cu2 115.6(16) . . ?
C11 N6 H6A 108.4 . . ?
Cu2 N6 H6A 108.4 . . ?
C11 N6 H6B 108.4 . . ?
Cu2 N6 H6B 108.4 . . ?
H6A N6 H6B 107.4 . . ?
C13 N7 O7 111(2) . . ?
C13 N7 Cu3 130.6(19) . . ?
O7 N7 Cu3 117.5(15) . . ?
C15 N8 Cu3 113.1(18) . . ?
C15 N8 H8A 109.0 . . ?
Cu3 N8 H8A 109.0 . . ?
C15 N8 H8B 109.0 . . ?
Cu3 N8 H8B 109.0 . . ?
H8A N8 H8B 107.8 . . ?
C17 N9 O9 114(2) . . ?
C17 N9 Cu8 130.3(19) . . ?
O9 N9 Cu8 113.7(15) . . ?
C19 N10 Cu8 117.4(19) . . ?
C19 N10 H10A 108.0 . . ?
Cu8 N10 H10A 108.0 . . ?
C19 N10 H10B 108.0 . . ?
Cu8 N10 H10B 108.0 . . ?
H10A N10 H10B 107.2 . . ?
C21 N11 O11 114(2) . . ?
C21 N11 Cu5 128(2) . . ?
O11 N11 Cu5 116.2(15) . . ?
C23 N12 Cu5 114.8(17) . . ?
C23 N12 H12A 108.6 . . ?
Cu5 N12 H12A 108.6 . . ?
C23 N12 H12B 108.6 . . ?
Cu5 N12 H12B 108.6 . . ?
H12A N12 H12B 107.5 . . ?
C25 N13 O13 115(2) . . ?
C25 N13 Cu6 129(2) . . ?
O13 N13 Cu6 114.2(15) . . ?
C27 N14 Cu6 118.2(19) . . ?
C27 N14 H14A 107.8 . . ?
Cu6 N14 H14A 107.8 . . ?
C27 N14 H14B 107.8 . . ?
Cu6 N14 H14B 107.8 . . ?
H14A N14 H14B 107.1 . . ?
C29 N15 O15 107(2) . . ?
C29 N15 Cu7 135(2) . . ?
O15 N15 Cu7 116.0(16) . . ?
C31 N16 Cu7 114.5(18) . . ?
C31 N16 H16A 108.6 . . ?
Cu7 N16 H16A 108.6 . . ?
C31 N16 H16B 108.6 . . ?
Cu7 N16 H16B 108.6 . . ?
H16A N16 H16B 107.6 . . ?
N1 O1 Cu1 110.8(15) . . ?
N1 O1 Er1 122.7(14) . . ?
Cu1 O1 Er1 121.4(9) . . ?
C1 O2 Cu1 109.1(17) . . ?
N3 O3 Cu2 112.9(13) . . ?
N3 O3 Er1 121.5(14) . . ?
Cu2 O3 Er1 122.1(9) . . ?
C5 O4 Cu2 109.3(15) . . ?
N5 O5 Cu3 117.3(16) . . ?
N5 O5 Er1 119.8(14) . . ?
Cu3 O5 Er1 120.8(8) . . ?
C9 O6 Cu3 109.2(17) . . ?
N7 O7 Cu4 113.0(14) . . ?
N7 O7 Er1 120.9(15) . . ?
Cu4 O7 Er1 122.8(9) . . ?
C13 O8 Cu4 108.6(16) . . ?
N9 O9 Cu5 112.4(14) . . ?
N9 O9 Er1 122.9(15) . . ?
Cu5 O9 Er1 120.6(9) . . ?
C17 O10 Cu5 110.0(15) . . ?
N11 O11 Cu6 113.2(13) . . ?
N11 O11 Er1 121.4(13) . . ?
Cu6 O11 Er1 121.3(9) . . ?
C21 O12 Cu6 106.4(17) . . ?
N13 O13 Cu7 112.4(14) . . ?
N13 O13 Er1 122.6(15) . . ?
Cu7 O13 Er1 121.7(8) . . ?
C25 O14 Cu7 108.5(16) . . ?
N15 O15 Cu8 114.0(14) . . ?
N15 O15 Er1 120.1(14) . . ?
Cu8 O15 Er1 122.0(9) . . ?
C29 O16 Cu8 110.4(19) . . ?
H17C O17 H17D 107.4 . . ?
H18D O18 H18E 107.3 . . ?
H19B O19 H19C 110.4 . . ?
H20F O20 H20G 108.1 . . ?
H21B O21 H21C 106.2 . . ?
H22E O22 H22F 108.5 . . ?
H23C O23 H23D 107.4 . . ?
C33 O24 H24 109.5 . . ?
H25C O25 H25D 108.5 . . ?
H26E O26 H26F 108.0 . . ?
H27C O27 H27D 108.1 . . ?
H28F O28 H28G 108.5 . . ?
H29A O29 H29B 109.5 . . ?
H30E O30 H30F 108.6 . . ?
H31C O31 H31D 107.4 . . ?
H32F O32 H32G 108.3 . . ?
H33D O33 H33E 107.9 . . ?
H34C O34 H34D 107.5 . . ?
H35C O35 H35D 108.0 . . ?
H36C O36 H36D 108.5 . . ?
H37C O37 H37D 108.1 . . ?
H38C O38 H38D 108.7 . . ?
H39C O39 H39D 107.8 . . ?
H40C O40 H40D 107.5 . . ?
H41C O41 H41D 108.5 . . ?
H42C O42 H42D 108.7 . . ?
H43C O43 H43D 108.1 . . ?
H44C O44 H44D 108.8 . . ?
N1 C1 O2 125(3) . . ?
N1 C1 C2 121(3) . . ?
O2 C1 C2 114(2) . . ?
C1 C2 C3 114(2) . . ?
C1 C2 H2C 108.7 . . ?
C3 C2 H2C 108.7 . . ?
C1 C2 H2D 108.7 . . ?
C3 C2 H2D 108.7 . . ?
H2C C2 H2D 107.6 . . ?
C4 C3 N2 112(2) . . ?
C4 C3 C2 112(2) . . ?
N2 C3 C2 107(2) . . ?
C4 C3 H3 108.5 . . ?
N2 C3 H3 108.5 . . ?
C2 C3 H3 108.5 . . ?
C3 C4 H4C 109.5 . . ?
C3 C4 H4D 109.5 . . ?
H4C C4 H4D 109.5 . . ?
C3 C4 H4E 109.5 . . ?
H4C C4 H4E 109.5 . . ?
H4D C4 H4E 109.5 . . ?
N3 C5 O4 121(2) . . ?
N3 C5 C6 122(3) . . ?
O4 C5 C6 118(2) . . ?
C7 C6 C5 118(2) . . ?
C7 C6 H6C 107.9 . . ?
C5 C6 H6C 107.9 . . ?
C7 C6 H6D 107.9 . . ?
C5 C6 H6D 107.9 . . ?
H6C C6 H6D 107.2 . . ?
N4 C7 C6 113(2) . . ?
N4 C7 C8 112(2) . . ?
C6 C7 C8 109(2) . . ?
N4 C7 H7 107.4 . . ?
C6 C7 H7 107.4 . . ?
C8 C7 H7 107.4 . . ?
C7 C8 H8C 109.5 . . ?
C7 C8 H8D 109.5 . . ?
H8C C8 H8D 109.5 . . ?
C7 C8 H8E 109.5 . . ?
H8C C8 H8E 109.5 . . ?
H8D C8 H8E 109.5 . . ?
O6 C9 N5 122(2) . . ?
O6 C9 C10 118(2) . . ?
N5 C9 C10 120(2) . . ?
C11 C10 C9 120(3) . . ?
C11 C10 H10C 107.4 . . ?
C9 C10 H10C 107.4 . . ?
C11 C10 H10D 107.4 . . ?
C9 C10 H10D 107.4 . . ?
H10C C10 H10D 106.9 . . ?
C10 C11 N6 113(2) . . ?
C10 C11 C12 112(2) . . ?
N6 C11 C12 112(2) . . ?
C10 C11 H11 106.3 . . ?
N6 C11 H11 106.3 . . ?
C12 C11 H11 106.3 . . ?
C11 C12 H12C 109.5 . . ?
C11 C12 H12D 109.5 . . ?
H12C C12 H12D 109.5 . . ?
C11 C12 H12E 109.5 . . ?
H12C C12 H12E 109.5 . . ?
H12D C12 H12E 109.5 . . ?
O8 C13 N7 125(2) . . ?
O8 C13 C14 117(2) . . ?
N7 C13 C14 118(2) . . ?
C15 C14 C13 114(2) . . ?
C15 C14 H14C 108.7 . . ?
C13 C14 H14C 108.7 . . ?
C15 C14 H14D 108.7 . . ?
C13 C14 H14D 108.7 . . ?
H14C C14 H14D 107.6 . . ?
N8 C15 C14 116(2) . . ?
N8 C15 C16 109(2) . . ?
C14 C15 C16 105(2) . . ?
N8 C15 H15 108.8 . . ?
C14 C15 H15 108.8 . . ?
C16 C15 H15 108.8 . . ?
C15 C16 H16C 109.5 . . ?
C15 C16 H16D 109.5 . . ?
H16C C16 H16D 109.5 . . ?
C15 C16 H2' 109.5 . . ?
H16C C16 H2' 109.5 . . ?
H16D C16 H2' 109.5 . . ?
O10 C17 N9 122(2) . . ?
O10 C17 C18 120(2) . . ?
N9 C17 C18 118(3) . . ?
C17 C18 C19 120(2) . . ?
C17 C18 H18A 107.3 . . ?
C19 C18 H18A 107.3 . . ?
C17 C18 H18B 107.3 . . ?
C19 C18 H18B 107.3 . . ?
H18A C18 H18B 106.9 . . ?
N10 C19 C18 114(2) . . ?
N10 C19 C20 116(2) . . ?
C18 C19 C20 110(2) . . ?
N10 C19 H19 105.4 . . ?
C18 C19 H19 105.4 . . ?
C20 C19 H19 105.4 . . ?
C19 C20 H20A 109.5 . . ?
C19 C20 H20B 109.5 . . ?
H20A C20 H20B 109.5 . . ?
C19 C20 H20C 109.5 . . ?
H20A C20 H20C 109.5 . . ?
H20B C20 H20C 109.5 . . ?
N11 C21 O12 122(3) . . ?
N11 C21 C22 123(2) . . ?
O12 C21 C22 115(2) . . ?
C21 C22 C23 114(2) . . ?
C21 C22 H22A 108.7 . . ?
C23 C22 H22A 108.7 . . ?
C21 C22 H22B 108.7 . . ?
C23 C22 H22B 108.7 . . ?
H22A C22 H22B 107.6 . . ?
C24 C23 C22 109(3) . . ?
C24 C23 N12 111(2) . . ?
C22 C23 N12 111(2) . . ?
C24 C23 H23 108.7 . . ?
C22 C23 H23 108.7 . . ?
N12 C23 H23 108.7 . . ?
C23 C24 H24A 109.5 . . ?
C23 C24 H24B 109.5 . . ?
H24A C24 H24B 109.5 . . ?
C23 C24 H24C 109.5 . . ?
H24A C24 H24C 109.5 . . ?
H24B C24 H24C 109.5 . . ?
N13 C25 O14 122(2) . . ?
N13 C25 C26 121(3) . . ?
O14 C25 C26 117(3) . . ?
C25 C26 C27 114(3) . . ?
C25 C26 H26A 108.8 . . ?
C27 C26 H26A 108.8 . . ?
C25 C26 H26B 108.8 . . ?
C27 C26 H26B 108.8 . . ?
H26A C26 H26B 107.7 . . ?
N14 C27 C28 112(3) . . ?
N14 C27 C26 110(2) . . ?
C28 C27 C26 113(3) . . ?
N14 C27 H27 107.2 . . ?
C28 C27 H27 107.2 . . ?
C26 C27 H27 107.2 . . ?
C27 C28 H28A 109.5 . . ?
C27 C28 H28B 109.5 . . ?
H28A C28 H28B 109.5 . . ?
C27 C28 H28C 109.5 . . ?
H28A C28 H28C 109.5 . . ?
H28B C28 H28C 109.5 . . ?
O16 C29 N15 127(3) . . ?
O16 C29 C30 118(3) . . ?
N15 C29 C30 115(2) . . ?
C29 C30 C31 116(2) . . ?
C29 C30 H30A 108.2 . . ?
C31 C30 H30A 108.2 . . ?
C29 C30 H30B 108.2 . . ?
C31 C30 H30B 108.2 . . ?
H30A C30 H30B 107.3 . . ?
C32 C31 N16 109(2) . . ?
C32 C31 C30 111(2) . . ?
N16 C31 C30 110(2) . . ?
C32 C31 H31 108.9 . . ?
N16 C31 H31 108.9 . . ?
C30 C31 H31 108.9 . . ?
C31 C32 H32A 109.5 . . ?
C31 C32 H32B 109.5 . . ?
H32A C32 H32B 109.5 . . ?
C31 C32 H32C 109.5 . . ?
H32A C32 H32C 109.5 . . ?
H32B C32 H32C 109.5 . . ?
O24 C33 H33A 109.5 . . ?
O24 C33 H33B 109.5 . . ?
H33A C33 H33B 109.5 . . ?
O24 C33 H33C 109.5 . . ?
H33A C33 H33C 109.5 . . ?
H33B C33 H33C 109.5 . . ?

loop_
_geom_bond_atom_site_label_1
_geom_bond_atom_site_label_2
_geom_bond_distance
_geom_bond_site_symmetry_2
_geom_bond_publ_flag
Cu1 O2 1.911(19) . ?
Cu1 O1 1.928(19) . ?
Cu1 N3 1.96(2) . ?
Cu1 N4 2.01(2) . ?
Cu2 O3 1.894(18) . ?
Cu2 N5 1.96(2) . ?
Cu2 O4 1.981(18) . ?
Cu2 N6 2.01(3) . ?
Cu3 O5 1.870(16) . ?
Cu3 N7 1.92(2) . ?
Cu3 O6 1.98(2) . ?
Cu3 N8 2.04(2) . ?
Cu4 O7 1.913(19) . ?
Cu4 N1 1.96(2) . ?
Cu4 N2 1.97(2) . ?
Cu4 O8 1.989(18) . ?
Cu5 O9 1.93(2) . ?
Cu5 N11 1.95(2) . ?
Cu5 N12 1.96(3) . ?
Cu5 O10 1.996(16) . ?
Cu6 O11 1.911(17) . ?
Cu6 N13 1.95(3) . ?
Cu6 O12 1.95(2) . ?
Cu6 N14 2.02(2) . ?
Cu7 O13 1.92(2) . ?
Cu7 N15 1.93(2) . ?
Cu7 O14 2.006(18) . ?
Cu7 N16 2.02(3) . ?
Cu8 O15 1.888(17) . ?
Cu8 N9 1.95(2) . ?
Cu8 O16 1.98(2) . ?
Cu8 N10 1.99(2) . ?
Er1 O7 2.283(18) . ?
Er1 O1 2.30(2) . ?
Er1 O11 2.308(18) . ?
Er1 O15 2.312(19) . ?
Er1 O9 2.316(19) . ?
Er1 O13 2.316(18) . ?
Er1 O3 2.342(17) . ?
Er1 O5 2.357(19) . ?
N1 C1 1.16(4) . ?
N1 O1 1.47(3) . ?
N2 C3 1.49(4) . ?
N2 H2A 0.8900 . ?
N2 H2B 0.8900 . ?
N3 C5 1.25(4) . ?
N3 O3 1.41(3) . ?
N4 C7 1.48(3) . ?
N4 H4A 0.8900 . ?
N4 H4B 0.8900 . ?
N5 C9 1.33(4) . ?
N5 O5 1.33(3) . ?
N6 C11 1.52(3) . ?
N6 H6A 0.8900 . ?
N6 H6B 0.8900 . ?
N7 C13 1.33(3) . ?
N7 O7 1.40(3) . ?
N8 C15 1.46(4) . ?
N8 H8A 0.8900 . ?
N8 H8B 0.8900 . ?
N9 C17 1.31(4) . ?
N9 O9 1.39(3) . ?
N10 C19 1.48(3) . ?
N10 H10A 0.8900 . ?
N10 H10B 0.8900 . ?
N11 C21 1.26(4) . ?
N11 O11 1.37(3) . ?
N12 C23 1.55(3) . ?
N12 H12A 0.8900 . ?
N12 H12B 0.8900 . ?
N13 C25 1.26(4) . ?
N13 O13 1.41(3) . ?
N14 C27 1.43(4) . ?
N14 H14A 0.8900 . ?
N14 H14B 0.8900 . ?
N15 C29 1.32(4) . ?
N15 O15 1.44(3) . ?
N16 C31 1.50(4) . ?
N16 H16A 0.8900 . ?
N16 H16B 0.8900 . ?
O2 C1 1.37(3) . ?
O4 C5 1.35(4) . ?
O6 C9 1.28(3) . ?
O8 C13 1.27(4) . ?
O10 C17 1.28(3) . ?
O12 C21 1.40(3) . ?
O14 C25 1.34(4) . ?
O16 C29 1.21(3) . ?
O17 H17C 0.8501 . ?
O17 H17D 0.8500 . ?
O18 H18D 0.8502 . ?
O18 H18E 0.8498 . ?
O19 H19B 0.8499 . ?
O19 H19C 0.8500 . ?
O20 H20F 0.8499 . ?
O20 H20G 0.8500 . ?
O21 H21B 0.8498 . ?
O21 H21C 0.8500 . ?
O22 H22E 0.8501 . ?
O22 H22F 0.8499 . ?
O23 H23C 0.8498 . ?
O23 H23D 0.8500 . ?
O24 C33 1.417(13) . ?
O24 H24 0.8200 . ?
O25 H25C 0.8500 . ?
O25 H25D 0.8501 . ?
O26 H26E 0.8500 . ?
O26 H26F 0.8499 . ?
O27 H27C 0.8500 . ?
O27 H27D 0.8501 . ?
O28 H28F 0.8500 . ?
O28 H28G 0.8500 . ?
O29 H29A 0.8499 . ?
O29 H29B 0.8499 . ?
O30 H30E 0.8501 . ?
O30 H30F 0.8501 . ?
O31 H31C 0.8500 . ?
O31 H31D 0.8500 . ?
O32 H32F 0.8501 . ?
O32 H32G 0.8500 . ?
O33 H33D 0.8500 . ?
O33 H33E 0.8501 . ?
O34 H34C 0.8500 . ?
O34 H34D 0.8501 . ?
O35 H35C 0.8500 . ?
O35 H35D 0.8501 . ?
O36 H36C 0.8499 . ?
O36 H36D 0.8501 . ?
O37 H37C 0.8499 . ?
O37 H37D 0.8500 . ?
O38 H38C 0.8499 . ?
O38 H38D 0.8501 . ?
O39 H39C 0.8500 . ?
O39 H39D 0.8499 . ?
O40 H40C 0.8499 . ?
O40 H40D 0.8498 . ?
O41 H41C 0.8499 . ?
O41 H41D 0.8501 . ?
O42 H42C 0.8500 . ?
O42 H42D 0.8499 . ?
O43 H43C 0.8501 . ?
O43 H43D 0.8500 . ?
O44 H44C 0.8500 . ?
O44 H44D 0.8498 . ?
C1 C2 1.54(4) . ?
C2 C3 1.62(4) . ?
C2 H2C 0.9700 . ?
C2 H2D 0.9700 . ?
C3 C4 1.40(4) . ?
C3 H3 0.9800 . ?
C4 H4C 0.9600 . ?
C4 H4D 0.9600 . ?
C4 H4E 0.9600 . ?
C5 C6 1.51(4) . ?
C6 C7 1.49(4) . ?
C6 H6C 0.9700 . ?
C6 H6D 0.9700 . ?
C7 C8 1.50(4) . ?
C7 H7 0.9800 . ?
C8 H8C 0.9600 . ?
C8 H8D 0.9600 . ?
C8 H8E 0.9600 . ?
C9 C10 1.52(4) . ?
C10 C11 1.48(4) . ?
C10 H10C 0.9700 . ?
C10 H10D 0.9700 . ?
C11 C12 1.53(4) . ?
C11 H11 0.9800 . ?
C12 H12C 0.9600 . ?
C12 H12D 0.9600 . ?
C12 H12E 0.9600 . ?
C13 C14 1.58(4) . ?
C14 C15 1.50(4) . ?
C14 H14C 0.9700 . ?
C14 H14D 0.9700 . ?
C15 C16 1.56(3) . ?
C15 H15 0.9800 . ?
C16 H16C 0.9600 . ?
C16 H16D 0.9600 . ?
C16 H2' 0.9600 . ?
C17 C18 1.47(4) . ?
C18 C19 1.50(4) . ?
C18 H18A 0.9700 . ?
C18 H18B 0.9700 . ?
C19 C20 1.57(4) . ?
C19 H19 0.9800 . ?
C20 H20A 0.9600 . ?
C20 H20B 0.9600 . ?
C20 H20C 0.9600 . ?
C21 C22 1.52(4) . ?
C22 C23 1.52(4) . ?
C22 H22A 0.9700 . ?
C22 H22B 0.9700 . ?
C23 C24 1.44(4) . ?
C23 H23 0.9800 . ?
C24 H24A 0.9600 . ?
C24 H24B 0.9600 . ?
C24 H24C 0.9600 . ?
C25 C26 1.53(4) . ?
C26 C27 1.53(5) . ?
C26 H26A 0.9700 . ?
C26 H26B 0.9700 . ?
C27 C28 1.48(4) . ?
C27 H27 0.9800 . ?
C28 H28A 0.9600 . ?
C28 H28B 0.9600 . ?
C28 H28C 0.9600 . ?
C29 C30 1.51(4) . ?
C30 C31 1.55(4) . ?
C30 H30A 0.9700 . ?
C30 H30B 0.9700 . ?
C31 C32 1.48(4) . ?
C31 H31 0.9800 . ?
C32 H32A 0.9600 . ?
C32 H32B 0.9600 . ?
C32 H32C 0.9600 . ?
C33 H33A 0.9600 . ?
C33 H33B 0.9600 . ?
C33 H33C 0.9600 . ?
